data_1518798
loop_
_publ_author_name
'Kevin H. Stone'
'Peter W. Stephens'
'Megan B. Wainer'
'Royce A. Davidson'
'Joel S. Miller'

_publ_section_title
;
 Linear (1-D) chain structure of [Ru2(O2CMe)4]+[CoIIIPc(CN)2]- determined
 via synchrotron powder diffraction data
;
_journal_name_full 'Inorganica Chimica Acta'
_journal_page_first 116
_journal_page_last 119
_journal_volume 424
_journal_year 2015
_chemical_formula_sum 'C42 H28 Co N10 O8 Ru2'
_chemical_formula_weight 1061.8
_chemical_name_common
;
diruthenium tetra-acetate cobalt phthalocyanine dicyanide
;
_space_group_crystal_system tetragonal
_space_group_IT_number 88
_space_group_name_H-M_alt 'I 41/a :1'
_symmetry_Int_Tables_number 88
_symmetry_space_group_name_Hall 'I 4bw -1bw'
_symmetry_space_group_name_H-M 'I 41/a :1'
_cell_angle_alpha 90
_cell_angle_beta 90
_cell_angle_gamma 90
_cell_formula_units_Z 4
_cell_length_a 17.3635(5)
_cell_length_b 17.3635(5)
_cell_length_c 13.0372(4)
_cell_measurement_temperature 295
_cell_volume 3930.6(2)
_computing_cell_refinement 'TOPAS Academic'
_computing_data_collection Spec
_computing_data_reduction asap
_computing_molecular_graphics 'Crystal Maker'
_computing_publication_material 'PLATON (Spek, 2003)'
_computing_structure_refinement 'TOPAS Academic'
_computing_structure_solution 'TOPAS Academic'
_diffrn_ambient_temperature 295
_diffrn_detector 'NaI scintillation counter'
_diffrn_measurement_device_type 'Huber diffractometer'
_diffrn_radiation_monochromator 'double Si(111)'
_diffrn_radiation_wavelength 0.69994
_diffrn_source synchrotron
_exptl_absorpt_correction_type none
_pd_block_diffractogram_id MBW-127_profile
_pd_char_colour 'dark green blue'
_pd_instr_location
; 
X16C, National Synchrotron Light Source, Brookhaven National Laboratory
;
_pd_meas_2theta_range_inc 0.005
_pd_meas_2theta_range_max 42
_pd_meas_2theta_range_min 2
_pd_meas_number_of_points 8001
_pd_meas_scan_method step
_pd_proc_info_excluded_regions none
_pd_proc_ls_background_function
;
Chebyshev polynomial with 17 coeffecients
;
_pd_proc_ls_pref_orient_corr
; 
none 
;
_pd_proc_ls_profile_function
;
TOPAS Simple_Axial_Model function with Rp=9999,Rs=300
Peaks pseudo-Voigt shape, with refined anisotropic strain broadening
per Stephens, P. W., J. Appl. Cryst. (1999). 32, 281-289.
;
_pd_proc_ls_prof_R_factor 0.0546
_pd_proc_ls_prof_wR_expected 0.0310
_pd_proc_ls_prof_wR_factor 0.0716
_pd_spec_mounting
;
Sealed glass capillary of 1 mm nom diameter
;
_pd_spec_mount_mode reflection
_pd_spec_shape cylinder
_pd_spec_size_axial 8
_pd_spec_size_equat 1
_pd_spec_size_thick 1
_refine_ls_extinction_method None
_refine_ls_goodness_of_fit_all 2.306
_refine_ls_matrix_type full
_refine_ls_number_constraints 0
_refine_ls_number_parameters 52
_refine_ls_number_restraints 1
_refine_ls_R_I_factor 0.0275
_refine_ls_shift/su_max 0.01
_refine_ls_weighting_scheme sigma
_cod_data_source_file ICA-2015-424-116-119.cif
_cod_data_source_block MBW-127
_cod_depositor_comments
;
The following automatic conversions were performed:

'_space_group_crystal_system' value 'Tetragonal' changed to
'tetragonal' according to the built-in table from CIF Core dictionary
named 'cif_core.dic' version 2.4.1 from 2010-06-29.

Automatic conversion script
Id: cif_fix_values 2827 2014-09-09 07:05:25Z andrius 

 error on names corrected
;
_cod_original_cell_volume 3930.6(3)
_cod_database_code 1518798
_cod_database_fobs_code 1518798

loop_
_symmetry_equiv_pos_site_id
_symmetry_equiv_pos_as_xyz
1 x,y,z
2 -y,1/2+x,1/4+z
3 1/2-x,1/2-y,1/2+z
4 1/2+y,-x,3/4+z
5 -x,1/2-y,1/4-z
6 1/2+y,1/2-x,1/2-z
7 1/2+x,y,3/4-z
8 -y,x,-z
9 1/2+x,1/2+y,1/2+z
10 1/2-y,x,3/4+z
11 -x,-y,z
12 y,1/2-x,1/4+z
13 1/2-x,-y,3/4-z
14 y,-x,-z
15 x,1/2+y,1/4-z
16 1/2-y,1/2+x,1/2-z

loop_
_atom_site_label
_atom_site_type_symbol
_atom_site_thermal_displace_type
_atom_site_fract_x
_atom_site_fract_y
_atom_site_fract_z
_atom_site_occupancy
_atom_site_U_iso_or_equiv
Ru1B Ru Uiso 0.00000 0.50000 -0.16171(18) 1.000 0.0546(12)
Co1A Co Uiso 0.00000 0.50000 0.25000 1.000 0.0500(2)
O1B O Uiso 0.03113(17) 0.6168(3) -0.1705(6) 1.000 0.012(1)
O3B O Uiso 0.03148(18) 0.6167(3) -0.3295(6) 1.000 0.012(1)
N1 N Uiso 0.00000 0.50000 0.0131(16) 1.000 0.012(1)
N1A N Uiso 0.0900(4) 0.4486(3) 0.25392(10) 1.000 0.012(1)
N2A N Uiso 0.1883(5) 0.5513(3) 0.2417(10) 1.000 0.012(1)
C1 C Uiso 0.00000 0.50000 0.096(3) 1.000 0.012(1)
C1A C Uiso 0.1630(4) 0.4690(6) 0.2495(6) 1.000 0.012(1)
C1B C Uiso 0.0421(3) 0.6580(8) -0.25000 1.000 0.012(1)
C2A C Uiso 0.1093(5) 0.3755(6) 0.2624(5) 1.000 0.012(1)
C3A C Uiso 0.2263(6) 0.4184(7) 0.2540(5) 1.000 0.012(1)
C3B C Uiso 0.0641(3) 0.7404(8) -0.25000 1.000 0.012(1)
C4A C Uiso 0.1851(5) 0.3466(5) 0.2639(4) 1.000 0.012(1)
C5A C Uiso 0.3035(4) 0.4140(4) 0.2525(8) 1.000 0.012(1)
C6A C Uiso 0.2280(8) 0.2825(7) 0.2707(6) 1.000 0.012(1)
C7A C Uiso 0.3436(7) 0.3481(5) 0.2595(6) 1.000 0.012(1)
C8A C Uiso 0.3052(7) 0.2813(5) 0.2688(4) 1.000 0.012(1)
H1B H Uiso 0.1200(10) 0.7454(8) -0.233(5) 1.000 0.012(1)
H2B H Uiso 0.030(2) 0.7695(9) -0.202(4) 1.000 0.012(1)
H3B H Uiso 0.050(3) 0.7640(13) -0.3174(19) 1.000 0.012(1)
H5A H Uiso 0.3350(8) 0.4619(7) 0.2458(13) 1.000 0.012(1)
H6A H Uiso 0.2024(14) 0.2312(5) 0.2776(11) 1.000 0.012(1)
H7A H Uiso 0.4012(7) 0.3493(12) 0.2579(8) 1.000 0.012(1)
H8A H Uiso 0.3333(7) 0.2312(7) 0.2742(6) 1.000 0.012(1)

loop_
_geom_angle_atom_site_label_1
_geom_angle_atom_site_label_2
_geom_angle_atom_site_label_3
_geom_angle
_geom_angle_site_symmetry_1
_geom_angle_site_symmetry_3
O1B Ru1B N1 93.1(2) . .
Ru1B Ru1B O1B 86.9(2) 6_454 .
O1B Ru1B O3B 90.00(13) . 6_454
O1B Ru1B O1B 173.8(3) . 11_565
O1B Ru1B O3B 89.66(13) . 16_554
Ru1B Ru1B N1 180.00 6_454 .
O3B Ru1B N1 93.1(2) 6_454 .
O1B Ru1B N1 93.1(2) 11_565 .
O3B Ru1B N1 93.1(2) 16_554 .
Ru1B Ru1B O3B 86.9(2) 6_454 6_454
Ru1B Ru1B O1B 86.9(2) 6_454 11_565
Ru1B Ru1B O3B 86.9(2) 6_454 16_554
O1B Ru1B O3B 89.66(13) 11_565 6_454
O3B Ru1B O3B 173.8(3) 6_454 16_554
O1B Ru1B O3B 90.00(13) 11_565 16_554
N1A Co1A C1 91.63(4) . .
N1A Co1A N1A 90.1(3) . 6_455
N1A Co1A C1 88.37(4) . 6_455
N1A Co1A N1A 176.75(6) . 11_565
N1A Co1A N1A 90.1(3) . 16_555
N1A Co1A C1 88.37(4) 6_455 .
C1 Co1A C1 180.00 . 6_455
N1A Co1A C1 91.63(4) 11_565 .
N1A Co1A C1 88.37(4) 16_555 .
N1A Co1A C1 91.63(4) 6_455 6_455
N1A Co1A N1A 90.1(3) 6_455 11_565
N1A Co1A N1A 176.75(6) 6_455 16_555
N1A Co1A C1 88.37(4) 11_565 6_455
N1A Co1A C1 91.63(4) 16_555 6_455
N1A Co1A N1A 90.1(3) 11_565 16_555
Ru1B O1B C1B 128.7(7) . .
Ru1B O3B C1B 128.7(7) 6_454 .
Ru1B N1 C1 180.00(1) . .
Co1A N1A C1A 134.5(6) . .
Co1A N1A C2A 134.5(6) . .
C1A N1A C2A 91.0(7) . .
C1A N2A C2A 115.3(7) . 16_555
Co1A C1 N1 179.98(4) . .
N1A C1A N2A 122.8(8) . .
N1A C1A C3A 125.6(9) . .
N2A C1A C3A 111.7(7) . .
O1B C1B O3B 108.9(11) . .
O1B C1B C3B 125.5(6) . .
O3B C1B C3B 125.5(6) . .
N1A C2A C4A 125.6(8) . .
N1A C2A N2A 122.6(7) . 6_455
N2A C2A C4A 111.4(8) 6_455 .
C1A C3A C4A 99.0(8) . .
C1A C3A C5A 144.5(11) . .
C4A C3A C5A 116.6(9) . .
C2A C4A C3A 98.9(8) . .
C2A C4A C6A 144.6(10) . .
C3A C4A C6A 116.6(9) . .
C3A C5A C7A 124.4(9) . .
C4A C6A C8A 124.5(11) . .
C5A C7A C8A 119.0(11) . .
C6A C8A C7A 119.0(10) . .
C1B C3B H1B 109.5(13) . .
C1B C3B H2B 109.6(16) . .
C1B C3B H3B 109.4(18) . .
H1B C3B H2B 113(4) . .
H1B C3B H3B 113(4) . .
H2B C3B H3B 101(3) . .
C3A C5A H5A 120.0(11) . .
C7A C5A H5A 115.6(11) . .
C4A C6A H6A 119.9(18) . .
C8A C6A H6A 115.6(17) . .
C5A C7A H7A 120.0(15) . .
C8A C7A H7A 121.1(15) . .
C6A C8A H8A 120.0(12) . .
C7A C8A H8A 121.0(14) . .

loop_
_geom_bond_atom_site_label_1
_geom_bond_atom_site_label_2
_geom_bond_distance
_geom_bond_site_symmetry_2
Ru1B O1B 2.102(5) .
Ru1B N1 2.28(2) .
Ru1B Ru1B 2.302(3) 6_454
Ru1B O3B 2.102(5) 6_454
Ru1B O1B 2.102(5) 11_565
Ru1B O3B 2.102(5) 16_554
Co1A N1A 1.800(7) .
Co1A C1 2.01(4) .
Co1A N1A 1.800(7) 6_455
Co1A C1 2.01(4) 6_455
Co1A N1A 1.800(7) 11_565
Co1A N1A 1.800(7) 16_555
O1B C1B 1.274(11) .
O3B C1B 1.274(11) .
N1 C1 1.08(4) .
N1A C1A 1.317(10) .
N1A C2A 1.317(12) .
N2A C1A 1.499(12) .
N2A C2A 1.498(12) 16_555
C1A C3A 1.408(14) .
C1B C3B 1.481(19) .
C2A C4A 1.409(12) .
C3A C4A 1.443(15) .
C3A C5A 1.343(13) .
C4A C6A 1.342(15) .
C5A C7A 1.343(12) .
C6A C8A 1.341(18) .
C7A C8A 1.343(14) .
C3B H1B 1.00(2) .
C3B H2B 1.00(4) .
C3B H3B 1.00(3) .
C5A H5A 0.999(15) .
C6A H6A 1.000(18) .
C7A H7A 1.001(17) .
C8A H8A 1.000(15) .
